data_7055139
loop_
_publ_author_name
'Bansal, Deepak'
'Pandey, Saurabh'
'Hundal, Geeta'
'Gupta, Rajeev'

_publ_section_title
;
 Heterometallic coordination polymers: syntheses, structures and
 heterogeneous catalytic applications
;
_journal_issue 12
_journal_name_full 'New J. Chem.'
_journal_page_first 9772
_journal_paper_doi 10.1039/C5NJ01223F
_journal_volume 39
_journal_year 2015
_chemical_formula_moiety 'C26 H22 Cd Co N10 O4 S4, Cl O4, C H4 O'
_chemical_formula_sum 'C27 H26 Cd Cl Co N10 O9 S4'
_chemical_formula_weight 969.60
_chemical_name_systematic
;
 ?
;
_space_group_IT_number 2
_symmetry_cell_setting triclinic
_symmetry_space_group_name_Hall '-P 1'
_symmetry_space_group_name_H-M 'P -1'
_atom_sites_solution_hydrogens geom
_atom_sites_solution_primary direct
_atom_sites_solution_secondary difmap
_audit_creation_method SHELXL-97
_audit_update_record
;
2015-09-24 deposited with the CCDC.
2015-10-05 downloaded from the CCDC.
;
_cell_angle_alpha 70.636(3)
_cell_angle_beta 86.729(3)
_cell_angle_gamma 89.399(2)
_cell_formula_units_Z 2
_cell_length_a 9.488(6)
_cell_length_b 12.563(8)
_cell_length_c 16.137(9)
_cell_measurement_reflns_used 9910
_cell_measurement_temperature 100(2)
_cell_measurement_theta_max 27.66
_cell_measurement_theta_min 2.51
_cell_volume 1811.7(19)
_computing_cell_refinement 'Bruker SAINT'
_computing_data_collection 'Bruker APEX2'
_computing_data_reduction 'Bruker SAINT'
_computing_molecular_graphics 'Bruker SHELXTL'
_computing_publication_material 'Bruker SHELXTL'
_computing_structure_refinement 'SHELXL-2014/7 (Sheldrick, 2014)'
_computing_structure_solution 'SIR-92(Altomare et al., 1993)'
_diffrn_ambient_temperature 100(2)
_diffrn_measured_fraction_theta_full 0.983
_diffrn_measured_fraction_theta_max 0.983
_diffrn_measurement_device_type 'Bruker APEX-II CCD'
_diffrn_measurement_method '\f and \w scans'
_diffrn_radiation_monochromator graphite
_diffrn_radiation_source 'fine-focus sealed tube'
_diffrn_radiation_type MoK\a
_diffrn_radiation_wavelength 0.71069
_diffrn_reflns_av_R_equivalents 0.0310
_diffrn_reflns_av_sigmaI/netI 0.0322
_diffrn_reflns_limit_h_max 12
_diffrn_reflns_limit_h_min -12
_diffrn_reflns_limit_k_max 16
_diffrn_reflns_limit_k_min -16
_diffrn_reflns_limit_l_max 21
_diffrn_reflns_limit_l_min -21
_diffrn_reflns_number 31085
_diffrn_reflns_theta_full 27.77
_diffrn_reflns_theta_max 27.77
_diffrn_reflns_theta_min 1.34
_exptl_absorpt_coefficient_mu 1.414
_exptl_absorpt_correction_T_max 0.8833
_exptl_absorpt_correction_T_min 0.7849
_exptl_absorpt_correction_type multi-scan
_exptl_absorpt_process_details
;
SADABS-2008/1 - Bruker AXS area detector scaling and 
absorption correction 
;
_exptl_crystal_colour blue
_exptl_crystal_density_diffrn 1.777
_exptl_crystal_density_method 'not measured'
_exptl_crystal_description needles
_exptl_crystal_F_000 972
_exptl_crystal_size_max 0.18
_exptl_crystal_size_mid 0.16
_exptl_crystal_size_min 0.09
_refine_diff_density_max 3.707
_refine_diff_density_min -1.027
_refine_diff_density_rms 0.145
_refine_ls_extinction_method none
_refine_ls_goodness_of_fit_ref 1.090
_refine_ls_hydrogen_treatment mixed
_refine_ls_matrix_type full
_refine_ls_number_parameters 531
_refine_ls_number_reflns 8416
_refine_ls_number_restraints 175
_refine_ls_restrained_S_all 1.091
_refine_ls_R_factor_all 0.0499
_refine_ls_R_factor_gt 0.0426
_refine_ls_shift/su_max 0.001
_refine_ls_shift/su_mean 0.000
_refine_ls_structure_factor_coef Fsqd
_refine_ls_weighting_details 'calc w=1/[\s^2^(Fo^2^)+(0.0723P)^2^+1.7841P] where P=(Fo^2^+2Fc^2^)/3'
_refine_ls_weighting_scheme calc
_refine_ls_wR_factor_gt 0.1160
_refine_ls_wR_factor_ref 0.1201
_reflns_number_gt 7174
_reflns_number_total 8416
_reflns_threshold_expression >2sigma(I)
_cod_data_source_file c5nj01223f2.cif
_cod_data_source_block HCP3
_cod_depositor_comments 'Adding full bibliography for 7055138--7055141.cif.'
_cod_original_sg_symbol_H-M P-1
_cod_database_code 7055139

loop_
_symmetry_equiv_pos_as_xyz
'x, y, z'
'-x, -y, -z'

loop_
_atom_site_label
_atom_site_type_symbol
_atom_site_fract_x
_atom_site_fract_y
_atom_site_fract_z
_atom_site_U_iso_or_equiv
_atom_site_adp_type
_atom_site_occupancy
_atom_site_symmetry_multiplicity
_atom_site_calc_flag
_atom_site_refinement_flags
_atom_site_disorder_assembly
_atom_site_disorder_group
C1 C 0.1427(3) 0.2524(3) 0.1429(2) 0.0183(6) Uani 1 1 d . . .
C2 C 0.1116(3) 0.3641(3) 0.1271(2) 0.0211(7) Uani 1 1 d . . .
H2 H 0.0353 0.3983 0.0923 0.025 Uiso 1 1 calc R . .
C3 C 0.1954(4) 0.4260(3) 0.1637(2) 0.0234(7) Uani 1 1 d . . .
H3 H 0.1789 0.5043 0.1517 0.028 Uiso 1 1 calc R . .
C4 C 0.3028(4) 0.3736(3) 0.2174(2) 0.0213(7) Uani 1 1 d . . .
H4 H 0.3593 0.4148 0.2431 0.026 Uiso 1 1 calc R . .
C5 C 0.3254(3) 0.2600(3) 0.2324(2) 0.0180(6) Uani 1 1 d . . .
C6 C 0.4275(3) 0.1854(3) 0.2931(2) 0.0182(6) Uani 1 1 d . . .
C7 C 0.5052(3) -0.0049(3) 0.3414(2) 0.0171(6) Uani 1 1 d . . .
C8 C 0.6848(4) -0.1317(3) 0.3743(2) 0.0260(8) Uani 1 1 d . . .
H8A H 0.7877 -0.1232 0.3774 0.031 Uiso 1 1 calc R . .
H8B H 0.6687 -0.1954 0.3525 0.031 Uiso 1 1 calc R . .
C9 C 0.6128(4) -0.1563(3) 0.4645(2) 0.0285(8) Uani 1 1 d . . .
H9A H 0.6659 -0.1218 0.5004 0.034 Uiso 1 1 calc R . .
H9B H 0.6050 -0.2386 0.4955 0.034 Uiso 1 1 calc R . .
C10 C 0.0623(3) 0.1693(3) 0.1157(2) 0.0180(6) Uani 1 1 d . A .
C11 C 0.0635(3) -0.0235(3) 0.1248(2) 0.0173(6) Uani 1 1 d . . .
C12 C 0.0330(3) -0.2196(3) 0.1207(2) 0.0202(7) Uani 1 1 d . . .
H12A H 0.0203 -0.2627 0.0803 0.024 Uiso 1 1 calc R . .
H12B H 0.0623 -0.2718 0.1778 0.024 Uiso 1 1 calc R . .
C13 C -0.1026(4) -0.1578(3) 0.1330(2) 0.0212(7) Uani 1 1 d . . .
H13A H -0.1548 -0.1359 0.0785 0.025 Uiso 1 1 calc R . .
H13B H -0.1643 -0.2079 0.1815 0.025 Uiso 1 1 calc R . .
C14 C 0.4238(3) -0.1403(3) 0.2118(2) 0.0199(7) Uani 1 1 d . . .
C15 C 0.4552(4) -0.2532(3) 0.2360(2) 0.0253(8) Uani 1 1 d . . .
H15 H 0.5358 -0.2785 0.2105 0.030 Uiso 1 1 calc R . .
C16 C 0.3672(4) -0.3288(3) 0.2983(3) 0.0296(8) Uani 1 1 d . . .
H16 H 0.3861 -0.4073 0.3152 0.036 Uiso 1 1 calc R . .
C17 C 0.2493(4) -0.2902(3) 0.3370(2) 0.0245(7) Uani 1 1 d . . .
H17 H 0.1882 -0.3415 0.3802 0.029 Uiso 1 1 calc R . .
C18 C 0.2257(3) -0.1754(3) 0.3100(2) 0.0193(7) Uani 1 1 d . . .
C19 C 0.5080(3) -0.0445(3) 0.1497(2) 0.0206(7) Uani 1 1 d . . .
C20 C 0.5065(3) 0.1538(3) 0.0858(2) 0.0187(7) Uani 1 1 d . . .
C21 C 0.5391(4) 0.3569(3) 0.0001(3) 0.0300(8) Uani 1 1 d . . .
H21A H 0.5597 0.4097 -0.0603 0.036 Uiso 1 1 calc R . .
H21B H 0.5006 0.4000 0.0375 0.036 Uiso 1 1 calc R . .
C22 C 0.6711(4) 0.2937(3) 0.0373(2) 0.0259(8) Uani 1 1 d . . .
H22A H 0.7331 0.2830 -0.0107 0.031 Uiso 1 1 calc R . .
H22B H 0.7240 0.3375 0.0664 0.031 Uiso 1 1 calc R . .
C23 C 0.1127(3) -0.1150(3) 0.3460(2) 0.0188(7) Uani 1 1 d . . .
C24 C 0.0305(3) 0.0685(3) 0.3311(2) 0.0170(6) Uani 1 1 d . A .
C25 C -0.1649(13) 0.1705(10) 0.3398(7) 0.028(3) Uani 0.59 1 d PD A 1
H25A H -0.2352 0.1235 0.3842 0.034 Uiso 0.59 1 calc PR A 1
H25B H -0.2164 0.2300 0.2959 0.034 Uiso 0.59 1 calc PR A 1
C26 C -0.0649(8) 0.2253(7) 0.3847(6) 0.0290(19) Uani 0.59 1 d PD A 1
H26A H -0.1106 0.2338 0.4388 0.035 Uiso 0.59 1 calc PR A 1
H26B H -0.0320 0.3003 0.3447 0.035 Uiso 0.59 1 calc PR A 1
C27 C 0.6227(6) 0.4412(5) 0.4129(4) 0.0624(15) Uani 1 1 d . . .
H27A H 0.6013 0.4953 0.4437 0.094 Uiso 1 1 calc R . .
H27B H 0.6892 0.4755 0.3625 0.094 Uiso 1 1 calc R . .
H27C H 0.6648 0.3736 0.4533 0.094 Uiso 1 1 calc R . .
N1 N 0.2478(3) 0.2035(2) 0.19388(17) 0.0158(5) Uani 1 1 d . . .
N2 N 0.1305(3) 0.0696(2) 0.13314(17) 0.0164(5) Uani 1 1 d . . .
N3 N -0.0635(3) -0.0563(2) 0.15366(18) 0.0183(6) Uani 1 1 d . . .
N4 N 0.4153(3) 0.0785(2) 0.29263(17) 0.0163(5) Uani 1 1 d . . .
N5 N 0.6273(3) -0.0262(2) 0.31272(18) 0.0195(6) Uani 1 1 d . . .
N6 N 0.3103(3) -0.1045(2) 0.24812(18) 0.0183(6) Uani 1 1 d . . .
N7 N 0.4371(3) 0.0542(2) 0.13319(18) 0.0177(6) Uani 1 1 d . . .
N8 N 0.6286(3) 0.1835(3) 0.10132(18) 0.0204(6) Uani 1 1 d . . .
N9 N 0.1281(3) -0.0028(2) 0.30819(17) 0.0171(5) Uani 1 1 d . . .
N10 N -0.0874(3) 0.0991(2) 0.29545(18) 0.0206(6) Uani 1 1 d D . .
O0AA O 0.5076(2) 0.2192(2) 0.33660(15) 0.0221(5) Uani 1 1 d . . .
O1AA O -0.0545(2) 0.1936(2) 0.08425(15) 0.0203(5) Uani 1 1 d . . .
O2AA O 0.0223(3) -0.1662(2) 0.40245(15) 0.0230(5) Uani 1 1 d . . .
O3AA O 0.6280(3) -0.0578(2) 0.12168(17) 0.0268(6) Uani 1 1 d . . .
O9 O 0.4979(4) 0.4113(3) 0.3833(2) 0.0506(9) Uani 1 1 d . . .
H9 H 0.5155 0.3622 0.3594 0.061 Uiso 1 1 calc R . .
S1 S 0.16135(8) -0.10636(7) 0.07381(5) 0.01941(17) Uani 1 1 d . . .
S2 S 0.43944(9) -0.09380(8) 0.44457(5) 0.02213(18) Uani 1 1 d . . .
S3 S 0.07999(9) 0.12593(8) 0.41023(6) 0.0255(2) Uani 1 1 d D . .
S4 S 0.41654(9) 0.24785(8) -0.00015(6) 0.02376(19) Uani 1 1 d . . .
Co1 Co 0.27856(4) 0.05004(4) 0.21696(3) 0.01469(11) Uani 1 1 d . . .
Cd1 Cd -0.22288(2) 0.05939(2) 0.188257(15) 0.01837(9) Uani 1 1 d . . .
Cl1 Cl 0.2486(5) 0.4897(5) 0.8409(4) 0.0351(6) Uani 0.66 1 d PDU B 1
O1 O 0.1905(8) 0.4700(7) 0.9277(4) 0.0414(17) Uani 0.66 1 d PDU B 1
O2 O 0.2677(7) 0.3881(6) 0.8212(6) 0.0505(17) Uani 0.66 1 d PDU B 1
O3 O 0.1554(6) 0.5615(5) 0.7794(4) 0.0518(14) Uani 0.66 1 d PDU B 1
O4 O 0.3827(6) 0.5416(7) 0.8337(5) 0.0666(18) Uani 0.66 1 d PDU B 1
O2A O 0.3277(16) 0.4086(15) 0.8230(13) 0.071(4) Uani 0.34 1 d PDU C 2
O4A O 0.3142(16) 0.5876(10) 0.8125(9) 0.069(3) Uani 0.34 1 d PDU C 2
O3A O 0.1152(12) 0.4969(13) 0.7769(9) 0.070(3) Uani 0.34 1 d PDU C 2
O1A O 0.1491(19) 0.4453(17) 0.9151(10) 0.060(4) Uani 0.34 1 d PDU C 2
Cl1A Cl 0.2280(11) 0.4887(10) 0.8332(9) 0.0351(6) Uani 0.34 1 d PDU C 2
C26A C -0.1002(9) 0.1785(12) 0.4111(8) 0.028(3) Uani 0.41 1 d PD A 2
H26C H -0.1614 0.1233 0.4566 0.033 Uiso 0.41 1 calc PR A 2
H26D H -0.1017 0.2509 0.4230 0.033 Uiso 0.41 1 calc PR A 2
C25A C -0.150(2) 0.1949(16) 0.3195(12) 0.028(3) Uani 0.41 1 d PD A 2
H25C H -0.2541 0.1925 0.3203 0.034 Uiso 0.41 1 calc PR A 2
H25D H -0.1156 0.2680 0.2772 0.034 Uiso 0.41 1 calc PR A 2

loop_
_atom_site_aniso_label
_atom_site_aniso_U_11
_atom_site_aniso_U_22
_atom_site_aniso_U_33
_atom_site_aniso_U_23
_atom_site_aniso_U_13
_atom_site_aniso_U_12
C1 0.0092(14) 0.0306(18) 0.0161(14) -0.0095(13) -0.0003(12) 0.0043(13)
C2 0.0117(15) 0.0306(18) 0.0207(15) -0.0082(14) -0.0010(13) 0.0058(13)
C3 0.0180(17) 0.0276(18) 0.0258(17) -0.0106(14) -0.0013(14) 0.0052(14)
C4 0.0153(16) 0.0285(18) 0.0230(16) -0.0124(14) -0.0011(13) 0.0009(13)
C5 0.0103(14) 0.0296(18) 0.0155(14) -0.0096(13) -0.0007(12) 0.0030(13)
C6 0.0095(14) 0.0303(18) 0.0169(14) -0.0112(13) 0.0011(12) 0.0032(13)
C7 0.0105(14) 0.0290(17) 0.0165(14) -0.0131(13) -0.0067(12) 0.0045(12)
C8 0.0159(16) 0.038(2) 0.0245(17) -0.0104(15) -0.0039(14) 0.0086(15)
C9 0.0171(17) 0.043(2) 0.0247(17) -0.0094(16) -0.0064(14) 0.0129(16)
C10 0.0101(14) 0.0306(18) 0.0157(14) -0.0106(13) -0.0030(12) 0.0045(13)
C11 0.0098(14) 0.0319(18) 0.0133(14) -0.0113(13) -0.0032(12) 0.0051(13)
C12 0.0141(15) 0.0272(17) 0.0224(16) -0.0121(14) -0.0028(13) 0.0038(13)
C13 0.0139(16) 0.0276(18) 0.0243(16) -0.0114(14) -0.0015(13) 0.0030(13)
C14 0.0112(15) 0.0305(18) 0.0243(16) -0.0166(14) -0.0065(13) 0.0057(13)
C15 0.0151(16) 0.037(2) 0.0320(18) -0.0215(16) -0.0080(14) 0.0094(15)
C16 0.0260(19) 0.034(2) 0.035(2) -0.0179(17) -0.0137(16) 0.0124(16)
C17 0.0187(17) 0.0317(19) 0.0261(17) -0.0130(15) -0.0046(14) 0.0027(14)
C18 0.0130(15) 0.0293(18) 0.0183(15) -0.0107(13) -0.0085(12) 0.0072(13)
C19 0.0103(15) 0.0350(19) 0.0237(16) -0.0190(14) -0.0036(13) 0.0039(13)
C20 0.0112(15) 0.0329(18) 0.0167(14) -0.0143(13) -0.0022(12) 0.0078(13)
C21 0.0224(19) 0.029(2) 0.037(2) -0.0083(16) -0.0047(16) 0.0017(15)
C22 0.0157(17) 0.0315(19) 0.0292(18) -0.0086(15) -0.0003(14) 0.0039(14)
C23 0.0112(15) 0.0325(18) 0.0167(15) -0.0129(13) -0.0053(12) 0.0052(13)
C24 0.0116(15) 0.0267(17) 0.0142(14) -0.0088(12) -0.0008(12) 0.0023(12)
C25 0.017(3) 0.040(6) 0.035(6) -0.021(6) -0.008(4) 0.014(4)
C26 0.029(4) 0.034(5) 0.027(5) -0.013(3) -0.013(3) 0.013(3)
C27 0.060(4) 0.075(4) 0.056(3) -0.027(3) -0.010(3) 0.002(3)
N1 0.0102(12) 0.0249(14) 0.0143(12) -0.0091(11) -0.0005(10) 0.0035(10)
N2 0.0082(12) 0.0266(14) 0.0175(12) -0.0112(11) -0.0036(10) 0.0055(10)
N3 0.0109(13) 0.0272(15) 0.0202(13) -0.0119(11) -0.0033(11) 0.0050(11)
N4 0.0076(12) 0.0267(14) 0.0172(12) -0.0103(11) -0.0044(10) 0.0044(10)
N5 0.0124(13) 0.0310(16) 0.0176(13) -0.0108(12) -0.0049(11) 0.0058(11)
N6 0.0114(13) 0.0283(15) 0.0195(13) -0.0131(11) -0.0058(11) 0.0047(11)
N7 0.0089(12) 0.0298(15) 0.0175(12) -0.0120(11) -0.0030(10) 0.0066(11)
N8 0.0114(13) 0.0313(16) 0.0218(14) -0.0130(12) -0.0028(11) 0.0058(11)
N9 0.0087(12) 0.0291(15) 0.0167(12) -0.0115(11) -0.0029(10) 0.0051(11)
N10 0.0129(13) 0.0308(16) 0.0224(14) -0.0140(12) -0.0046(11) 0.0058(12)
O0AA 0.0159(12) 0.0331(14) 0.0234(12) -0.0167(10) -0.0070(10) 0.0037(10)
O1AA 0.0095(11) 0.0333(13) 0.0201(11) -0.0108(10) -0.0064(9) 0.0067(9)
O2AA 0.0193(12) 0.0316(13) 0.0184(11) -0.0084(10) -0.0022(10) 0.0044(10)
O3AA 0.0116(11) 0.0408(15) 0.0352(14) -0.0226(12) -0.0008(10) 0.0080(10)
O9 0.059(2) 0.0412(19) 0.059(2) -0.0256(16) -0.0103(18) 0.0090(16)
S1 0.0113(4) 0.0321(4) 0.0199(4) -0.0155(3) -0.0012(3) 0.0039(3)
S2 0.0137(4) 0.0349(5) 0.0180(4) -0.0090(3) -0.0025(3) 0.0052(3)
S3 0.0170(4) 0.0452(5) 0.0231(4) -0.0222(4) -0.0081(3) 0.0114(4)
S4 0.0131(4) 0.0379(5) 0.0199(4) -0.0086(4) -0.0046(3) 0.0064(3)
Co1 0.0069(2) 0.0247(2) 0.0159(2) -0.01091(17) -0.00357(16) 0.00512(16)
Cd1 0.00812(12) 0.03218(15) 0.01839(13) -0.01300(10) -0.00290(9) 0.00502(9)
Cl1 0.0349(15) 0.0377(6) 0.0315(12) -0.0102(6) -0.0028(10) 0.0097(9)
O1 0.050(4) 0.045(4) 0.029(3) -0.012(2) 0.009(3) 0.004(3)
O2 0.052(4) 0.038(3) 0.064(4) -0.022(3) 0.006(4) 0.013(3)
O3 0.048(3) 0.051(3) 0.053(3) -0.012(3) -0.009(3) 0.026(3)
O4 0.039(3) 0.100(5) 0.061(4) -0.026(4) -0.010(3) -0.008(3)
O2A 0.064(8) 0.081(8) 0.056(6) -0.010(6) 0.012(7) 0.037(7)
O4A 0.084(7) 0.054(6) 0.064(6) -0.011(5) -0.011(6) -0.020(6)
O3A 0.053(6) 0.077(7) 0.075(7) -0.021(6) 0.002(5) -0.009(6)
O1A 0.061(9) 0.063(8) 0.051(7) -0.014(6) 0.005(6) 0.013(6)
Cl1A 0.0349(15) 0.0377(6) 0.0315(12) -0.0102(6) -0.0028(10) 0.0097(9)
C26A 0.019(5) 0.049(8) 0.023(6) -0.023(6) -0.004(4) 0.016(5)
C25A 0.017(3) 0.040(6) 0.035(6) -0.021(6) -0.008(4) 0.014(4)

loop_
_atom_type_symbol
_atom_type_description
_atom_type_scat_dispersion_real
_atom_type_scat_dispersion_imag
_atom_type_scat_source
C C 0.0033 0.0016 'International Tables Vol C Tables 4.2.6.8 and 6.1.1.4'
H H 0.0000 0.0000 'International Tables Vol C Tables 4.2.6.8 and 6.1.1.4'
N N 0.0061 0.0033 'International Tables Vol C Tables 4.2.6.8 and 6.1.1.4'
O O 0.0106 0.0060 'International Tables Vol C Tables 4.2.6.8 and 6.1.1.4'
S S 0.1246 0.1234 'International Tables Vol C Tables 4.2.6.8 and 6.1.1.4'
Co Co 0.3494 0.9721 'International Tables Vol C Tables 4.2.6.8 and 6.1.1.4'
Cd Cd -0.8075 1.2024 'International Tables Vol C Tables 4.2.6.8 and 6.1.1.4'
Cl Cl 0.1484 0.1585 'International Tables Vol C Tables 4.2.6.8 and 6.1.1.4'

loop_
_geom_angle_atom_site_label_1
_geom_angle_atom_site_label_2
_geom_angle_atom_site_label_3
_geom_angle
_geom_angle_site_symmetry_1
_geom_angle_site_symmetry_3
N1 C1 C2 120.9(3) . .
N1 C1 C10 111.8(3) . .
C2 C1 C10 127.0(3) . .
C1 C2 C3 118.0(3) . .
C1 C2 H2 121.0 . .
C3 C2 H2 121.0 . .
C4 C3 C2 120.3(3) . .
C4 C3 H3 119.9 . .
C2 C3 H3 119.9 . .
C5 C4 C3 118.4(3) . .
C5 C4 H4 120.8 . .
C3 C4 H4 120.8 . .
N1 C5 C4 120.3(3) . .
N1 C5 C6 112.5(3) . .
C4 C5 C6 127.2(3) . .
O0AA C6 N4 126.7(3) . .
O0AA C6 C5 123.6(3) . .
N4 C6 C5 109.8(3) . .
N5 C7 N4 124.3(3) . .
N5 C7 S2 118.0(3) . .
N4 C7 S2 117.4(2) . .
N5 C8 C9 109.7(3) . .
N5 C8 H8A 109.7 . .
C9 C8 H8A 109.7 . .
N5 C8 H8B 109.7 . .
C9 C8 H8B 109.7 . .
H8A C8 H8B 108.2 . .
C8 C9 S2 104.8(2) . .
C8 C9 H9A 110.8 . .
S2 C9 H9A 110.8 . .
C8 C9 H9B 110.8 . .
S2 C9 H9B 110.8 . .
H9A C9 H9B 108.9 . .
O1AA C10 N2 127.6(3) . .
O1AA C10 C1 120.6(3) . .
N2 C10 C1 111.7(3) . .
N3 C11 N2 125.3(3) . .
N3 C11 S1 117.1(3) . .
N2 C11 S1 117.5(2) . .
C13 C12 S1 103.6(2) . .
C13 C12 H12A 111.0 . .
S1 C12 H12A 111.0 . .
C13 C12 H12B 111.0 . .
S1 C12 H12B 111.0 . .
H12A C12 H12B 109.0 . .
N3 C13 C12 108.3(3) . .
N3 C13 H13A 110.0 . .
C12 C13 H13A 110.0 . .
N3 C13 H13B 110.0 . .
C12 C13 H13B 110.0 . .
H13A C13 H13B 108.4 . .
N6 C14 C15 120.7(3) . .
N6 C14 C19 111.8(3) . .
C15 C14 C19 127.3(3) . .
C14 C15 C16 118.5(3) . .
C14 C15 H15 120.7 . .
C16 C15 H15 120.7 . .
C15 C16 C17 120.3(4) . .
C15 C16 H16 119.9 . .
C17 C16 H16 119.9 . .
C18 C17 C16 117.8(4) . .
C18 C17 H17 121.1 . .
C16 C17 H17 121.1 . .
N6 C18 C17 120.6(3) . .
N6 C18 C23 112.3(3) . .
C17 C18 C23 127.0(3) . .
O3AA C19 N7 127.1(3) . .
O3AA C19 C14 121.6(3) . .
N7 C19 C14 111.2(3) . .
N8 C20 N7 125.3(3) . .
N8 C20 S4 118.2(3) . .
N7 C20 S4 116.6(2) . .
C22 C21 S4 104.6(3) . .
C22 C21 H21A 110.8 . .
S4 C21 H21A 110.8 . .
C22 C21 H21B 110.8 . .
S4 C21 H21B 110.8 . .
H21A C21 H21B 108.9 . .
N8 C22 C21 108.6(3) . .
N8 C22 H22A 110.0 . .
C21 C22 H22A 110.0 . .
N8 C22 H22B 110.0 . .
C21 C22 H22B 110.0 . .
H22A C22 H22B 108.4 . .
O2AA C23 N9 127.6(3) . .
O2AA C23 C18 122.0(3) . .
N9 C23 C18 110.4(3) . .
N10 C24 N9 125.2(3) . .
N10 C24 S3 118.2(2) . .
N9 C24 S3 116.5(2) . .
N10 C25 C26 111.4(8) . .
N10 C25 H25A 109.3 . .
C26 C25 H25A 109.3 . .
N10 C25 H25B 109.3 . .
C26 C25 H25B 109.3 . .
H25A C25 H25B 108.0 . .
C25 C26 S3 102.8(6) . .
C25 C26 H26A 111.2 . .
S3 C26 H26A 111.2 . .
C25 C26 H26B 111.2 . .
S3 C26 H26B 111.2 . .
H26A C26 H26B 109.1 . .
O9 C27 H27A 109.5 . .
O9 C27 H27B 109.5 . .
H27A C27 H27B 109.5 . .
O9 C27 H27C 109.5 . .
H27A C27 H27C 109.5 . .
H27B C27 H27C 109.5 . .
C5 N1 C1 122.0(3) . .
C5 N1 Co1 119.3(2) . .
C1 N1 Co1 118.6(2) . .
C10 N2 C11 120.3(3) . .
C10 N2 Co1 113.6(2) . .
C11 N2 Co1 120.4(2) . .
C11 N3 C13 111.5(3) . .
C11 N3 Cd1 122.0(2) . .
C13 N3 Cd1 123.5(2) . .
C6 N4 C7 119.7(3) . .
C6 N4 Co1 117.5(2) . .
C7 N4 Co1 122.7(2) . .
C7 N5 C8 110.8(3) . .
C7 N5 Cd1 135.5(2) . 1_655
C8 N5 Cd1 113.7(2) . 1_655
C18 N6 C14 121.9(3) . .
C18 N6 Co1 119.1(2) . .
C14 N6 Co1 118.8(2) . .
C19 N7 C20 118.9(3) . .
C19 N7 Co1 114.5(2) . .
C20 N7 Co1 121.7(2) . .
C20 N8 C22 110.7(3) . .
C20 N8 Cd1 122.2(2) . 1_655
C22 N8 Cd1 124.8(2) . 1_655
C23 N9 C24 119.2(3) . .
C23 N9 Co1 116.9(2) . .
C24 N9 Co1 123.8(2) . .
C24 N10 C25 109.6(5) . .
C24 N10 C25A 111.5(7) . .
C25 N10 C25A 15.0(15) . .
C24 N10 Cd1 137.6(2) . .
C25 N10 Cd1 112.5(4) . .
C25A N10 Cd1 110.5(6) . .
C10 O1AA Cd1 105.4(2) . .
C19 O3AA Cd1 101.8(2) . 1_655
C27 O9 H9 109.5 . .
C11 S1 C12 89.12(16) . .
C7 S2 C9 89.36(16) . .
C24 S3 C26 90.8(3) . .
C24 S3 C26A 87.1(4) . .
C26 S3 C26A 21.5(4) . .
C20 S4 C21 88.22(18) . .
N1 Co1 N6 176.08(12) . .
N1 Co1 N9 96.51(11) . .
N6 Co1 N9 81.23(12) . .
N1 Co1 N4 80.93(12) . .
N6 Co1 N4 96.07(12) . .
N9 Co1 N4 95.93(12) . .
N1 Co1 N7 100.85(12) . .
N6 Co1 N7 81.44(12) . .
N9 Co1 N7 162.63(12) . .
N4 Co1 N7 87.13(12) . .
N1 Co1 N2 81.90(11) . .
N6 Co1 N2 101.08(12) . .
N9 Co1 N2 85.99(12) . .
N4 Co1 N2 162.83(12) . .
N7 Co1 N2 96.13(12) . .
N3 Cd1 N8 129.58(10) . 1_455
N3 Cd1 N5 115.21(11) . 1_455
N8 Cd1 N5 100.96(11) 1_455 1_455
N3 Cd1 N10 96.12(10) . .
N8 Cd1 N10 123.99(10) 1_455 .
N5 Cd1 N10 81.69(11) 1_455 .
N3 Cd1 O1AA 77.52(10) . .
N8 Cd1 O1AA 78.75(10) 1_455 .
N5 Cd1 O1AA 160.83(9) 1_455 .
N10 Cd1 O1AA 82.73(10) . .
N3 Cd1 O3AA 76.63(10) . 1_455
N8 Cd1 O3AA 74.68(10) 1_455 1_455
N5 Cd1 O3AA 82.33(10) 1_455 1_455
N10 Cd1 O3AA 157.52(10) . 1_455
O1AA Cd1 O3AA 115.57(9) . 1_455
O4 Cl1 O1 107.8(5) . .
O4 Cl1 O2 108.0(6) . .
O1 Cl1 O2 112.3(6) . .
O4 Cl1 O3 111.0(5) . .
O1 Cl1 O3 109.1(6) . .
O2 Cl1 O3 108.6(6) . .
O2A Cl1A O1A 110.6(14) . .
O2A Cl1A O3A 110.2(12) . .
O1A Cl1A O3A 98.0(11) . .
O2A Cl1A O4A 101.4(13) . .
O1A Cl1A O4A 121.7(13) . .
O3A Cl1A O4A 115.1(12) . .
C25A C26A S3 105.3(9) . .
C25A C26A H26C 110.7 . .
S3 C26A H26C 110.7 . .
C25A C26A H26D 110.7 . .
S3 C26A H26D 110.7 . .
H26C C26A H26D 108.8 . .
N10 C25A C26A 104.8(9) . .
N10 C25A H25C 110.8 . .
C26A C25A H25C 110.8 . .
N10 C25A H25D 110.8 . .
C26A C25A H25D 110.8 . .
H25C C25A H25D 108.9 . .

loop_
_geom_bond_atom_site_label_1
_geom_bond_atom_site_label_2
_geom_bond_distance
_geom_bond_site_symmetry_2
C1 N1 1.339(4) .
C1 C2 1.372(5) .
C1 C10 1.492(5) .
C2 C3 1.399(5) .
C2 H2 0.9500 .
C3 C4 1.390(5) .
C3 H3 0.9500 .
C4 C5 1.382(5) .
C4 H4 0.9500 .
C5 N1 1.338(4) .
C5 C6 1.502(4) .
C6 O0AA 1.231(4) .
C6 N4 1.352(4) .
C7 N5 1.282(4) .
C7 N4 1.398(4) .
C7 S2 1.753(3) .
C8 N5 1.488(4) .
C8 C9 1.508(5) .
C8 H8A 0.9900 .
C8 H8B 0.9900 .
C9 S2 1.814(4) .
C9 H9A 0.9900 .
C9 H9B 0.9900 .
C10 O1AA 1.238(4) .
C10 N2 1.356(4) .
C11 N3 1.288(4) .
C11 N2 1.386(4) .
C11 S1 1.755(3) .
C12 C13 1.532(4) .
C12 S1 1.815(4) .
C12 H12A 0.9900 .
C12 H12B 0.9900 .
C13 N3 1.478(4) .
C13 H13A 0.9900 .
C13 H13B 0.9900 .
C14 N6 1.341(4) .
C14 C15 1.374(5) .
C14 C19 1.490(5) .
C15 C16 1.377(6) .
C15 H15 0.9500 .
C16 C17 1.409(5) .
C16 H16 0.9500 .
C17 C18 1.381(5) .
C17 H17 0.9500 .
C18 N6 1.330(5) .
C18 C23 1.506(4) .
C19 O3AA 1.231(4) .
C19 N7 1.358(4) .
C20 N8 1.283(4) .
C20 N7 1.382(5) .
C20 S4 1.754(3) .
C21 C22 1.519(5) .
C21 S4 1.807(4) .
C21 H21A 0.9900 .
C21 H21B 0.9900 .
C22 N8 1.471(5) .
C22 H22A 0.9900 .
C22 H22B 0.9900 .
C23 O2AA 1.230(4) .
C23 N9 1.343(5) .
C24 N10 1.284(4) .
C24 N9 1.400(4) .
C24 S3 1.748(3) .
C25 N10 1.487(6) .
C25 C26 1.524(10) .
C25 H25A 0.9900 .
C25 H25B 0.9900 .
C26 S3 1.818(6) .
C26 H26A 0.9900 .
C26 H26B 0.9900 .
C27 O9 1.401(7) .
C27 H27A 0.9800 .
C27 H27B 0.9800 .
C27 H27C 0.9800 .
N1 Co1 1.862(3) .
N2 Co1 1.962(3) .
N3 Cd1 2.259(3) .
N4 Co1 1.945(3) .
N5 Cd1 2.342(3) 1_655
N6 Co1 1.863(3) .
N7 Co1 1.953(3) .
N8 Cd1 2.261(3) 1_655
N9 Co1 1.944(3) .
N10 C25A 1.488(8) .
N10 Cd1 2.395(3) .
O1AA Cd1 2.467(3) .
O3AA Cd1 2.568(3) 1_655
O9 H9 0.8400 .
S3 C26A 1.827(7) .
Cd1 N8 2.261(3) 1_455
Cd1 N5 2.342(3) 1_455
Cd1 O3AA 2.568(3) 1_455
Cl1 O4 1.418(5) .
Cl1 O1 1.419(5) .
Cl1 O2 1.422(5) .
Cl1 O3 1.439(5) .
O2A Cl1A 1.417(7) .
O4A Cl1A 1.429(7) .
O3A Cl1A 1.424(7) .
O1A Cl1A 1.421(7) .
C26A C25A 1.524(11) .
C26A H26C 0.9900 .
C26A H26D 0.9900 .
C25A H25C 0.9900 .
C25A H25D 0.9900 .

loop_
_geom_torsion_atom_site_label_1
_geom_torsion_atom_site_label_2
_geom_torsion_atom_site_label_3
_geom_torsion_atom_site_label_4
_geom_torsion
_geom_torsion_site_symmetry_4
N1 C1 C2 C3 1.8(5) .
C10 C1 C2 C3 175.7(3) .
C1 C2 C3 C4 -2.7(5) .
C2 C3 C4 C5 0.9(5) .
C3 C4 C5 N1 1.9(5) .
C3 C4 C5 C6 -175.1(3) .
N1 C5 C6 O0AA -178.7(3) .
C4 C5 C6 O0AA -1.5(5) .
N1 C5 C6 N4 0.5(4) .
C4 C5 C6 N4 177.6(3) .
N5 C8 C9 S2 28.3(4) .
N1 C1 C10 O1AA 165.0(3) .
C2 C1 C10 O1AA -9.3(5) .
N1 C1 C10 N2 -12.6(4) .
C2 C1 C10 N2 173.1(3) .
S1 C12 C13 N3 -32.8(3) .
N6 C14 C15 C16 0.3(5) .
C19 C14 C15 C16 176.6(3) .
C14 C15 C16 C17 -1.2(5) .
C15 C16 C17 C18 0.4(5) .
C16 C17 C18 N6 1.4(5) .
C16 C17 C18 C23 -175.9(3) .
N6 C14 C19 O3AA 167.0(3) .
C15 C14 C19 O3AA -9.6(5) .
N6 C14 C19 N7 -10.7(4) .
C15 C14 C19 N7 172.7(3) .
S4 C21 C22 N8 -32.2(3) .
N6 C18 C23 O2AA 178.4(3) .
C17 C18 C23 O2AA -4.1(5) .
N6 C18 C23 N9 -2.0(4) .
C17 C18 C23 N9 175.5(3) .
N10 C25 C26 S3 -27.9(10) .
C4 C5 N1 C1 -2.9(5) .
C6 C5 N1 C1 174.5(3) .
C4 C5 N1 Co1 -178.9(2) .
C6 C5 N1 Co1 -1.5(3) .
C2 C1 N1 C5 1.0(5) .
C10 C1 N1 C5 -173.8(3) .
C2 C1 N1 Co1 177.1(2) .
C10 C1 N1 Co1 2.3(3) .
O1AA C10 N2 C11 -7.0(5) .
C1 C10 N2 C11 170.4(3) .
O1AA C10 N2 Co1 -160.6(3) .
C1 C10 N2 Co1 16.8(3) .
N3 C11 N2 C10 -45.4(5) .
S1 C11 N2 C10 136.8(3) .
N3 C11 N2 Co1 106.4(3) .
S1 C11 N2 Co1 -71.4(3) .
N2 C11 N3 C13 179.5(3) .
S1 C11 N3 C13 -2.7(4) .
N2 C11 N3 Cd1 18.4(4) .
S1 C11 N3 Cd1 -163.78(15) .
C12 C13 N3 C11 24.0(4) .
C12 C13 N3 Cd1 -175.2(2) .
O0AA C6 N4 C7 -3.9(5) .
C5 C6 N4 C7 177.0(3) .
O0AA C6 N4 Co1 179.9(3) .
C5 C6 N4 Co1 0.8(3) .
N5 C7 N4 C6 -87.1(4) .
S2 C7 N4 C6 98.8(3) .
N5 C7 N4 Co1 88.9(4) .
S2 C7 N4 Co1 -85.1(3) .
N4 C7 N5 C8 -170.1(3) .
S2 C7 N5 C8 3.9(4) .
N4 C7 N5 Cd1 9.2(5) 1_655
S2 C7 N5 Cd1 -176.74(17) 1_655
C9 C8 N5 C7 -21.7(4) .
C9 C8 N5 Cd1 158.8(2) 1_655
C17 C18 N6 C14 -2.3(5) .
C23 C18 N6 C14 175.3(3) .
C17 C18 N6 Co1 -177.6(2) .
C23 C18 N6 Co1 0.1(3) .
C15 C14 N6 C18 1.5(5) .
C19 C14 N6 C18 -175.3(3) .
C15 C14 N6 Co1 176.8(2) .
C19 C14 N6 Co1 0.0(4) .
O3AA C19 N7 C20 -5.6(5) .
C14 C19 N7 C20 171.9(3) .
O3AA C19 N7 Co1 -161.2(3) .
C14 C19 N7 Co1 16.4(3) .
N8 C20 N7 C19 -49.1(4) .
S4 C20 N7 C19 132.7(3) .
N8 C20 N7 Co1 104.6(3) .
S4 C20 N7 Co1 -73.5(3) .
N7 C20 N8 C22 179.1(3) .
S4 C20 N8 C22 -2.8(4) .
N7 C20 N8 Cd1 15.5(4) 1_655
S4 C20 N8 Cd1 -166.34(14) 1_655
C21 C22 N8 C20 23.4(4) .
C21 C22 N8 Cd1 -173.5(2) 1_655
O2AA C23 N9 C24 -2.2(5) .
C18 C23 N9 C24 178.2(3) .
O2AA C23 N9 Co1 -177.4(3) .
C18 C23 N9 Co1 3.0(3) .
N10 C24 N9 C23 -86.1(4) .
S3 C24 N9 C23 97.8(3) .
N10 C24 N9 Co1 88.8(4) .
S3 C24 N9 Co1 -87.3(3) .
N9 C24 N10 C25 177.4(7) .
S3 C24 N10 C25 -6.5(7) .
N9 C24 N10 C25A -166.7(11) .
S3 C24 N10 C25A 9.4(11) .
N9 C24 N10 Cd1 4.6(6) .
S3 C24 N10 Cd1 -179.41(19) .
C26 C25 N10 C24 23.3(10) .
C26 C25 N10 C25A -77(4) .
C26 C25 N10 Cd1 -161.8(6) .
N2 C10 O1AA Cd1 59.8(4) .
C1 C10 O1AA Cd1 -117.4(3) .
N7 C19 O3AA Cd1 62.1(4) 1_655
C14 C19 O3AA Cd1 -115.2(3) 1_655
N3 C11 S1 C12 -15.4(3) .
N2 C11 S1 C12 162.6(3) .
C13 C12 S1 C11 26.4(2) .
N5 C7 S2 C9 11.6(3) .
N4 C7 S2 C9 -174.0(3) .
C8 C9 S2 C7 -21.9(3) .
N10 C24 S3 C26 -9.2(4) .
N9 C24 S3 C26 167.2(4) .
N10 C24 S3 C26A 12.0(5) .
N9 C24 S3 C26A -171.6(5) .
C25 C26 S3 C24 20.2(7) .
C25 C26 S3 C26A -59.9(15) .
N8 C20 S4 C21 -14.8(3) .
N7 C20 S4 C21 163.5(3) .
C22 C21 S4 C20 25.6(3) .
C5 N1 Co1 N6 41.8(18) .
C1 N1 Co1 N6 -134.4(16) .
C5 N1 Co1 N9 96.5(2) .
C1 N1 Co1 N9 -79.7(2) .
C5 N1 Co1 N4 1.6(2) .
C1 N1 Co1 N4 -174.6(2) .
C5 N1 Co1 N7 -83.7(2) .
C1 N1 Co1 N7 100.1(2) .
C5 N1 Co1 N2 -178.5(2) .
C1 N1 Co1 N2 5.3(2) .
C18 N6 Co1 N1 56.4(18) .
C14 N6 Co1 N1 -119.0(17) .
C18 N6 Co1 N9 1.2(2) .
C14 N6 Co1 N9 -174.2(3) .
C18 N6 Co1 N4 96.3(2) .
C14 N6 Co1 N4 -79.1(2) .
C18 N6 Co1 N7 -177.5(2) .
C14 N6 Co1 N7 7.1(2) .
C18 N6 Co1 N2 -82.9(2) .
C14 N6 Co1 N2 101.7(2) .
C23 N9 Co1 N1 -179.2(2) .
C24 N9 Co1 N1 5.8(3) .
C23 N9 Co1 N6 -2.4(2) .
C24 N9 Co1 N6 -177.4(3) .
C23 N9 Co1 N4 -97.7(2) .
C24 N9 Co1 N4 87.3(2) .
C23 N9 Co1 N7 1.7(5) .
C24 N9 Co1 N7 -173.3(3) .
C23 N9 Co1 N2 99.4(2) .
C24 N9 Co1 N2 -75.6(2) .
C6 N4 Co1 N1 -1.2(2) .
C7 N4 Co1 N1 -177.3(3) .
C6 N4 Co1 N6 -178.7(2) .
C7 N4 Co1 N6 5.2(3) .
C6 N4 Co1 N9 -96.9(2) .
C7 N4 Co1 N9 87.0(3) .
C6 N4 Co1 N7 100.2(2) .
C7 N4 Co1 N7 -75.9(3) .
C6 N4 Co1 N2 -1.3(5) .
C7 N4 Co1 N2 -177.4(3) .
C19 N7 Co1 N1 163.4(2) .
C20 N7 Co1 N1 8.6(3) .
C19 N7 Co1 N6 -13.3(2) .
C20 N7 Co1 N6 -168.1(2) .
C19 N7 Co1 N9 -17.5(5) .
C20 N7 Co1 N9 -172.3(3) .
C19 N7 Co1 N4 83.2(2) .
C20 N7 Co1 N4 -71.5(2) .
C19 N7 Co1 N2 -113.7(2) .
C20 N7 Co1 N2 91.5(2) .
C10 N2 Co1 N1 -12.7(2) .
C11 N2 Co1 N1 -166.2(2) .
C10 N2 Co1 N6 164.7(2) .
C11 N2 Co1 N6 11.2(2) .
C10 N2 Co1 N9 84.5(2) .
C11 N2 Co1 N9 -69.1(2) .
C10 N2 Co1 N4 -12.6(5) .
C11 N2 Co1 N4 -166.2(3) .
C10 N2 Co1 N7 -112.8(2) .
C11 N2 Co1 N7 93.6(2) .
C11 N3 Cd1 N8 86.9(3) 1_455
C13 N3 Cd1 N8 -71.8(3) 1_455
C11 N3 Cd1 N5 -141.7(2) 1_455
C13 N3 Cd1 N5 59.6(3) 1_455
C11 N3 Cd1 N10 -58.0(3) .
C13 N3 Cd1 N10 143.3(3) .
C11 N3 Cd1 O1AA 23.2(2) .
C13 N3 Cd1 O1AA -135.6(3) .
C11 N3 Cd1 O3AA 143.6(3) 1_455
C13 N3 Cd1 O3AA -15.1(2) 1_455
C24 N10 Cd1 N3 -3.4(4) .
C25 N10 Cd1 N3 -176.1(6) .
C25A N10 Cd1 N3 167.9(11) .
C24 N10 Cd1 N8 -151.1(3) 1_455
C25 N10 Cd1 N8 36.2(6) 1_455
C25A N10 Cd1 N8 20.2(11) 1_455
C24 N10 Cd1 N5 111.3(4) 1_455
C25 N10 Cd1 N5 -61.4(6) 1_455
C25A N10 Cd1 N5 -77.4(11) 1_455
C24 N10 Cd1 O1AA -79.9(4) .
C25 N10 Cd1 O1AA 107.4(6) .
C25A N10 Cd1 O1AA 91.4(11) .
C24 N10 Cd1 O3AA 66.2(4) 1_455
C25 N10 Cd1 O3AA -106.5(7) 1_455
C25A N10 Cd1 O3AA -122.5(11) 1_455
C10 O1AA Cd1 N3 -55.9(2) .
C10 O1AA Cd1 N8 168.9(2) 1_455
C10 O1AA Cd1 N5 77.8(3) 1_455
C10 O1AA Cd1 N10 42.0(2) .
C10 O1AA Cd1 O3AA -124.3(2) 1_455
C24 S3 C26A C25A -28.0(12) .
C26 S3 C26A C25A 71.5(17) .
C24 N10 C25A C26A -30.6(18) .
C25 N10 C25A C26A 55(3) .
Cd1 N10 C25A C26A 155.7(11) .
S3 C26A C25A N10 37.2(18) .
